data_7153377
loop_
_publ_author_name
'Singh, Vishwakarma'
'Sahu, Bharat Chandra'
'Bansal, Varsha'
'Mobin, Shaikh M.'

_publ_section_title
;
 Intramolecular cycloaddition in 6,6-spiroepoxycyclohexa-2,4-dienone:
 simple aromatics to (+/-)-platencin.
;
_journal_issue 19
_journal_name_full 'Organic &amp; biomolecular chemistry'
_journal_page_first 4472
_journal_page_last 4481
_journal_paper_doi 10.1039/c004316h
_journal_volume 8
_journal_year 2010
_chemical_formula_sum 'C13 H16 O3'
_chemical_formula_weight 220.26
_chemical_name_systematic
;
?
;
_space_group_IT_number 14
_symmetry_cell_setting monoclinic
_symmetry_space_group_name_Hall '-P 2ybc'
_symmetry_space_group_name_H-M 'P 1 21/c 1'
_atom_sites_solution_hydrogens geom
_atom_sites_solution_primary direct
_atom_sites_solution_secondary difmap
_audit_creation_method SHELXL-97
_cell_angle_alpha 90.00
_cell_angle_beta 110.22(3)
_cell_angle_gamma 90.00
_cell_formula_units_Z 4
_cell_length_a 12.448(3)
_cell_length_b 6.840(3)
_cell_length_c 13.210(4)
_cell_measurement_reflns_used 984
_cell_measurement_temperature 150(2)
_cell_measurement_theta_max 32.4561
_cell_measurement_theta_min 3.1379
_cell_volume 1055.4(7)
_computing_cell_refinement 'CrysAlis RED, Oxford Diffraction Ltd.,'
_computing_data_collection 'CrysAlis CCD, Oxford Diffraction Ltd.,'
_computing_data_reduction 'CrysAlis RED, Oxford Diffraction Ltd.,'
_computing_molecular_graphics Ortep3
_computing_publication_material Shelx97
_computing_structure_refinement 'SHELXL-97 (Sheldrick, 1997)'
_computing_structure_solution 'SHELXS-97 (Sheldrick, 1997)'
_diffrn_ambient_temperature 150(2)
_diffrn_detector_area_resol_mean 15.9948
_diffrn_measured_fraction_theta_full 0.996
_diffrn_measured_fraction_theta_max 0.996
_diffrn_measurement_device_type 'OXFORD DIFFRACTION XCALIBUR-S'
_diffrn_measurement_method \w/q-scan
_diffrn_radiation_monochromator graphite
_diffrn_radiation_source 'Enhance (Mo) X-ray Source'
_diffrn_radiation_type MoK\a
_diffrn_radiation_wavelength 0.71073
_diffrn_reflns_av_R_equivalents 0.0477
_diffrn_reflns_av_sigmaI/netI 0.0661
_diffrn_reflns_limit_h_max 14
_diffrn_reflns_limit_h_min -6
_diffrn_reflns_limit_k_max 8
_diffrn_reflns_limit_k_min -7
_diffrn_reflns_limit_l_max 15
_diffrn_reflns_limit_l_min -15
_diffrn_reflns_number 4908
_diffrn_reflns_theta_full 25.00
_diffrn_reflns_theta_max 25.00
_diffrn_reflns_theta_min 3.14
_exptl_absorpt_coefficient_mu 0.097
_exptl_absorpt_correction_T_max 0.9779
_exptl_absorpt_correction_T_min 0.9695
_exptl_absorpt_correction_type multi-scan
_exptl_absorpt_process_details
;
CrysAlis RED, Oxford Diffraction Ltd.,
Version 1.171.32.15 (release 10-01-2008 CrysAlis171 .NET)
(compiled Jan 10 2008,16:37:18)
Empirical absorption correction using spherical harmonics,
implemented in SCALE3 ABSPACK scaling algorithm.
;
_exptl_crystal_colour colourless
_exptl_crystal_density_diffrn 1.386
_exptl_crystal_density_method 'not measured'
_exptl_crystal_description block
_exptl_crystal_F_000 472
_exptl_crystal_size_max 0.32
_exptl_crystal_size_mid 0.28
_exptl_crystal_size_min 0.23
_refine_diff_density_max 0.260
_refine_diff_density_min -0.308
_refine_diff_density_rms 0.049
_refine_ls_extinction_method none
_refine_ls_goodness_of_fit_ref 1.058
_refine_ls_hydrogen_treatment RIDING
_refine_ls_matrix_type full
_refine_ls_number_parameters 145
_refine_ls_number_reflns 1844
_refine_ls_number_restraints 0
_refine_ls_restrained_S_all 1.058
_refine_ls_R_factor_all 0.1000
_refine_ls_R_factor_gt 0.0570
_refine_ls_shift/su_max 0.000
_refine_ls_shift/su_mean 0.000
_refine_ls_structure_factor_coef Fsqd
_refine_ls_weighting_details 'calc w=1/[\s^2^(Fo^2^)+(0.0498P)^2^+0.0000P] where P=(Fo^2^+2Fc^2^)/3'
_refine_ls_weighting_scheme calc
_refine_ls_wR_factor_gt 0.0995
_refine_ls_wR_factor_ref 0.1111
_reflns_number_gt 1292
_reflns_number_total 1844
_reflns_threshold_expression >2sigma(I)
_cod_data_source_file c004316h.txt
_cod_data_source_block CMPD5B
_cod_depositor_comments
;
The following automatic conversions were performed:

'_symmetry_cell_setting' value 'Monoclinic' changed to 'monoclinic'
according to /home/saulius/struct/CIF-dictionaries/cif_core.dic
dictionary named 'cif_core.dic' version 2.4.2 from 2011-04-26.

Automatic conversion script
Id: cif_fix_values 1891 2012-01-12 08:04:46Z andrius 
;
_cod_original_cell_volume 1055.5(6)
_cod_original_sg_symbol_H-M 'P 21/c'
_cod_database_code 7153377

loop_
_symmetry_equiv_pos_as_xyz
'x, y, z'
'-x, y+1/2, -z+1/2'
'-x, -y, -z'
'x, -y-1/2, z-1/2'

loop_
_atom_site_label
_atom_site_type_symbol
_atom_site_fract_x
_atom_site_fract_y
_atom_site_fract_z
_atom_site_U_iso_or_equiv
_atom_site_adp_type
_atom_site_occupancy
_atom_site_symmetry_multiplicity
_atom_site_calc_flag
_atom_site_refinement_flags
O1 O 0.92769(16) -0.0083(2) 0.06650(14) 0.0301(5) Uani 1 1 d .
H101 H 0.9492 -0.0229 0.0133 0.045 Uiso 1 1 calc R
O2 O 0.60516(16) 0.7417(2) -0.02395(14) 0.0278(5) Uani 1 1 d .
O3 O 0.49137(14) 0.6923(2) 0.13332(13) 0.0229(4) Uani 1 1 d .
C1 C 0.8425(2) 0.1432(3) 0.0434(2) 0.0217(6) Uani 1 1 d .
H1 H 0.7751 0.1014 -0.0199 0.026 Uiso 1 1 calc R
C2 C 0.8861(2) 0.3373(3) 0.0160(2) 0.0239(6) Uani 1 1 d .
H2A H 0.9081 0.3202 -0.0487 0.029 Uiso 1 1 calc R
H2B H 0.9554 0.3770 0.0766 0.029 Uiso 1 1 calc R
C3 C 0.7960(2) 0.4988(3) -0.00538(19) 0.0220(6) Uani 1 1 d .
H3A H 0.8293 0.6234 -0.0188 0.026 Uiso 1 1 calc R
H3B H 0.7304 0.4661 -0.0711 0.026 Uiso 1 1 calc R
C4 C 0.7537(2) 0.5251(3) 0.08863(18) 0.0170(6) Uani 1 1 d .
C5 C 0.7107(2) 0.3234(3) 0.11985(19) 0.0166(5) Uani 1 1 d .
H5 H 0.6427 0.2800 0.0576 0.020 Uiso 1 1 calc R
C6 C 0.8037(2) 0.1687(3) 0.13943(19) 0.0187(6) Uani 1 1 d .
H6A H 0.8702 0.2062 0.2032 0.022 Uiso 1 1 calc R
H6B H 0.7742 0.0423 0.1555 0.022 Uiso 1 1 calc R
C7 C 0.6722(2) 0.3531(3) 0.21841(18) 0.0212(6) Uani 1 1 d .
H7A H 0.7194 0.2702 0.2789 0.025 Uiso 1 1 calc R
H7B H 0.5914 0.3123 0.1995 0.025 Uiso 1 1 calc R
C8 C 0.6849(2) 0.5704(4) 0.25410(18) 0.0204(6) Uani 1 1 d .
H8 H 0.6624 0.5926 0.3189 0.024 Uiso 1 1 calc R
C9 C 0.6134(2) 0.6912(3) 0.15813(19) 0.0179(6) Uani 1 1 d .
C10 C 0.6519(2) 0.6624(3) 0.06209(19) 0.0185(6) Uani 1 1 d .
C11 C 0.5544(2) 0.8733(3) 0.1685(2) 0.0231(6) Uani 1 1 d .
H11A H 0.5650 0.9210 0.2421 0.028 Uiso 1 1 calc R
H11B H 0.5460 0.9770 0.1140 0.028 Uiso 1 1 calc R
C12 C 0.8064(2) 0.6315(3) 0.2733(2) 0.0236(6) Uani 1 1 d .
H12 H 0.8549 0.6823 0.3405 0.028 Uiso 1 1 calc R
C13 C 0.8408(2) 0.6092(3) 0.18977(19) 0.0216(6) Uani 1 1 d .
H13 H 0.9158 0.6440 0.1931 0.026 Uiso 1 1 calc R

loop_
_atom_site_aniso_label
_atom_site_aniso_U_11
_atom_site_aniso_U_22
_atom_site_aniso_U_33
_atom_site_aniso_U_23
_atom_site_aniso_U_13
_atom_site_aniso_U_12
O1 0.0318(12) 0.0283(11) 0.0378(11) -0.0006(8) 0.0216(10) 0.0091(9)
O2 0.0317(12) 0.0302(10) 0.0206(10) 0.0091(8) 0.0080(10) 0.0125(9)
O3 0.0167(10) 0.0242(9) 0.0268(10) -0.0022(8) 0.0062(9) -0.0009(8)
C1 0.0205(15) 0.0208(13) 0.0245(14) -0.0026(11) 0.0085(13) 0.0045(12)
C2 0.0234(15) 0.0280(15) 0.0242(14) -0.0003(11) 0.0133(13) 0.0014(12)
C3 0.0250(16) 0.0247(14) 0.0182(13) 0.0036(11) 0.0101(13) 0.0015(12)
C4 0.0170(14) 0.0175(13) 0.0169(12) 0.0017(10) 0.0063(12) -0.0009(11)
C5 0.0171(14) 0.0160(12) 0.0169(12) 0.0008(10) 0.0059(12) 0.0004(11)
C6 0.0169(14) 0.0184(13) 0.0191(13) 0.0004(10) 0.0039(12) -0.0002(11)
C7 0.0255(16) 0.0204(14) 0.0199(13) 0.0051(11) 0.0106(13) 0.0054(11)
C8 0.0234(16) 0.0245(14) 0.0135(12) -0.0010(10) 0.0068(13) 0.0030(12)
C9 0.0156(14) 0.0181(13) 0.0199(13) -0.0024(10) 0.0059(12) -0.0024(11)
C10 0.0206(15) 0.0156(13) 0.0170(13) -0.0001(11) 0.0038(13) -0.0031(11)
C11 0.0218(15) 0.0210(13) 0.0268(14) -0.0015(11) 0.0086(13) -0.0010(12)
C12 0.0207(15) 0.0249(14) 0.0185(13) -0.0062(11) -0.0017(13) 0.0033(12)
C13 0.0131(14) 0.0216(13) 0.0274(14) -0.0033(11) 0.0035(13) -0.0010(12)

loop_
_atom_type_symbol
_atom_type_description
_atom_type_scat_dispersion_real
_atom_type_scat_dispersion_imag
_atom_type_scat_source
C C 0.0033 0.0016 'International Tables Vol C Tables 4.2.6.8 and 6.1.1.4'
H H 0.0000 0.0000 'International Tables Vol C Tables 4.2.6.8 and 6.1.1.4'
O O 0.0106 0.0060 'International Tables Vol C Tables 4.2.6.8 and 6.1.1.4'

loop_
_geom_angle_atom_site_label_1
_geom_angle_atom_site_label_2
_geom_angle_atom_site_label_3
_geom_angle
C1 O1 H101 109.5
C9 O3 C11 61.37(15)
O1 C1 C6 109.30(19)
O1 C1 C2 112.4(2)
C6 C1 C2 109.96(19)
O1 C1 H1 108.4
C6 C1 H1 108.4
C2 C1 H1 108.4
C1 C2 C3 112.0(2)
C1 C2 H2A 109.2
C3 C2 H2A 109.2
C1 C2 H2B 109.2
C3 C2 H2B 109.2
H2A C2 H2B 107.9
C4 C3 C2 111.95(19)
C4 C3 H3A 109.2
C2 C3 H3A 109.2
C4 C3 H3B 109.2
C2 C3 H3B 109.2
H3A C3 H3B 107.9
C13 C4 C3 115.0(2)
C13 C4 C10 104.77(19)
C3 C4 C10 112.47(19)
C13 C4 C5 107.73(19)
C3 C4 C5 110.71(18)
C10 C4 C5 105.57(19)
C6 C5 C7 112.70(18)
C6 C5 C4 110.12(19)
C7 C5 C4 109.59(17)
C6 C5 H5 108.1
C7 C5 H5 108.1
C4 C5 H5 108.1
C1 C6 C5 112.41(19)
C1 C6 H6A 109.1
C5 C6 H6A 109.1
C1 C6 H6B 109.1
C5 C6 H6B 109.1
H6A C6 H6B 107.9
C5 C7 C8 110.66(18)
C5 C7 H7A 109.5
C8 C7 H7A 109.5
C5 C7 H7B 109.5
C8 C7 H7B 109.5
H7A C7 H7B 108.1
C12 C8 C9 104.8(2)
C12 C8 C7 107.9(2)
C9 C8 C7 107.41(19)
C12 C8 H8 112.1
C9 C8 H8 112.1
C7 C8 H8 112.1
O3 C9 C11 59.80(15)
O3 C9 C10 115.1(2)
C11 C9 C10 119.9(2)
O3 C9 C8 117.5(2)
C11 C9 C8 123.3(2)
C10 C9 C8 111.4(2)
O2 C10 C9 122.6(2)
O2 C10 C4 125.9(2)
C9 C10 C4 111.5(2)
O3 C11 C9 58.83(14)
O3 C11 H11A 117.9
C9 C11 H11A 117.9
O3 C11 H11B 117.9
C9 C11 H11B 117.9
H11A C11 H11B 115.0
C13 C12 C8 115.1(2)
C13 C12 H12 122.5
C8 C12 H12 122.5
C12 C13 C4 116.1(2)
C12 C13 H13 121.9
C4 C13 H13 121.9

loop_
_geom_bond_atom_site_label_1
_geom_bond_atom_site_label_2
_geom_bond_distance
O1 C1 1.438(3)
O1 H101 0.8400
O2 C10 1.212(3)
O3 C9 1.439(3)
O3 C11 1.454(3)
C1 C6 1.515(3)
C1 C2 1.525(3)
C1 H1 1.0000
C2 C3 1.530(3)
C2 H2A 0.9900
C2 H2B 0.9900
C3 C4 1.518(3)
C3 H3A 0.9900
C3 H3B 0.9900
C4 C13 1.513(3)
C4 C10 1.518(3)
C4 C5 1.585(3)
C5 C6 1.523(3)
C5 C7 1.548(3)
C5 H5 1.0000
C6 H6A 0.9900
C6 H6B 0.9900
C7 C8 1.551(3)
C7 H7A 0.9900
C7 H7B 0.9900
C8 C12 1.504(4)
C8 C9 1.517(3)
C8 H8 1.0000
C9 C11 1.476(3)
C9 C10 1.516(3)
C11 H11A 0.9900
C11 H11B 0.9900
C12 C13 1.324(3)
C12 H12 0.9500
C13 H13 0.9500

loop_
_geom_torsion_atom_site_label_1
_geom_torsion_atom_site_label_2
_geom_torsion_atom_site_label_3
_geom_torsion_atom_site_label_4
_geom_torsion
O1 C1 C2 C3 -178.44(19)
C6 C1 C2 C3 -56.5(3)
C1 C2 C3 C4 55.8(3)
C2 C3 C4 C13 68.9(3)
C2 C3 C4 C10 -171.3(2)
C2 C3 C4 C5 -53.4(3)
C13 C4 C5 C6 -73.0(2)
C3 C4 C5 C6 53.5(3)
C10 C4 C5 C6 175.43(18)
C13 C4 C5 C7 51.5(2)
C3 C4 C5 C7 178.0(2)
C10 C4 C5 C7 -60.1(2)
O1 C1 C6 C5 -178.44(19)
C2 C1 C6 C5 57.8(3)
C7 C5 C6 C1 -178.9(2)
C4 C5 C6 C1 -56.2(3)
C6 C5 C7 C8 124.4(2)
C4 C5 C7 C8 1.4(3)
C5 C7 C8 C12 -54.6(3)
C5 C7 C8 C9 57.9(3)
C11 O3 C9 C10 -111.4(2)
C11 O3 C9 C8 114.4(2)
C12 C8 C9 O3 -168.4(2)
C7 C8 C9 O3 77.0(2)
C12 C8 C9 C11 -98.1(3)
C7 C8 C9 C11 147.3(2)
C12 C8 C9 C10 55.8(2)
C7 C8 C9 C10 -58.8(3)
O3 C9 C10 O2 41.5(3)
C11 C9 C10 O2 -26.7(4)
C8 C9 C10 O2 178.4(2)
O3 C9 C10 C4 -138.6(2)
C11 C9 C10 C4 153.2(2)
C8 C9 C10 C4 -1.6(3)
C13 C4 C10 O2 127.2(3)
C3 C4 C10 O2 1.7(3)
C5 C4 C10 O2 -119.2(2)
C13 C4 C10 C9 -52.7(2)
C3 C4 C10 C9 -178.29(19)
C5 C4 C10 C9 60.9(2)
C10 C9 C11 O3 103.4(2)
C8 C9 C11 O3 -104.8(2)
C9 C8 C12 C13 -57.0(3)
C7 C8 C12 C13 57.2(3)
C8 C12 C13 C4 -0.4(3)
C3 C4 C13 C12 -179.3(2)
C10 C4 C13 C12 56.8(3)
C5 C4 C13 C12 -55.3(3)
